data_4115291
loop_
_publ_author_name
'Ohyun Kwon'
'Seung Bum Park'
'Stuart L. Schreiber'

_publ_section_title
;
 Skeletal Diversity via a Branched Pathway: Efficient Synthesis of 29400
 Discrete, Polycyclic Compounds and Their Arraying into Stock Solutions
;
_journal_name_full 'Journal of the American Chemical Society'
_journal_page_first 13402
_journal_page_last 13404
_journal_paper_doi 10.1021/ja028086e
_journal_volume 124
_journal_year 2002
_chemical_formula_sum 'C31.5 H24 Br Cl F N3 O6'
_chemical_formula_weight 674.90
_chemical_name_systematic
; 

 ? 

;
_space_group_IT_number 2
_symmetry_cell_setting triclinic
_symmetry_space_group_name_Hall '-P 1'
_symmetry_space_group_name_H-M 'P -1'
_atom_sites_solution_hydrogens geom
_atom_sites_solution_primary direct
_atom_sites_solution_secondary difmap
_audit_creation_method SHELXL-97
_cell_angle_alpha 89.879(2)
_cell_angle_beta 81.922(3)
_cell_angle_gamma 66.124(2)
_cell_formula_units_Z 2
_cell_length_a 8.7883(11)
_cell_length_b 10.7793(15)
_cell_length_c 16.657(2)
_cell_measurement_temperature 213(2)
_cell_volume 1426.0(3)
_computing_structure_refinement 'SHELXL-97 (Sheldrick, 1997)'
_computing_structure_solution 'SHELXS-97 (Sheldrick, 1990)'
_diffrn_ambient_temperature 213(2)
_diffrn_measured_fraction_theta_full 0.990
_diffrn_measured_fraction_theta_max 0.990
_diffrn_radiation_monochromator graphite
_diffrn_radiation_source 'fine-focus sealed tube'
_diffrn_radiation_type MoK\a
_diffrn_radiation_wavelength 0.71073
_diffrn_reflns_av_R_equivalents 0.0556
_diffrn_reflns_av_sigmaI/netI 0.0905
_diffrn_reflns_limit_h_max 8
_diffrn_reflns_limit_h_min -10
_diffrn_reflns_limit_k_max 12
_diffrn_reflns_limit_k_min -12
_diffrn_reflns_limit_l_max 9
_diffrn_reflns_limit_l_min -19
_diffrn_reflns_number 8038
_diffrn_reflns_theta_full 25.00
_diffrn_reflns_theta_max 25.00
_diffrn_reflns_theta_min 1.24
_exptl_absorpt_coefficient_mu 1.593
_exptl_crystal_density_diffrn 1.572
_exptl_crystal_F_000 686
_refine_diff_density_max 0.515
_refine_diff_density_min -0.472
_refine_diff_density_rms 0.069
_refine_ls_extinction_method none
_refine_ls_goodness_of_fit_ref 1.002
_refine_ls_hydrogen_treatment mixed
_refine_ls_matrix_type full
_refine_ls_number_parameters 406
_refine_ls_number_reflns 4989
_refine_ls_number_restraints 0
_refine_ls_restrained_S_all 1.002
_refine_ls_R_factor_all 0.0991
_refine_ls_R_factor_gt 0.0489
_refine_ls_shift/su_max 0.000
_refine_ls_shift/su_mean 0.000
_refine_ls_structure_factor_coef Fsqd
_refine_ls_weighting_details 'calc w=1/[\s^2^(Fo^2^)+(0.0633P)^2^+0.0000P] where P=(Fo^2^+2Fc^2^)/3'
_refine_ls_weighting_scheme calc
_refine_ls_wR_factor_gt 0.1167
_refine_ls_wR_factor_ref 0.1361
_reflns_number_gt 2989
_reflns_number_total 4989
_reflns_threshold_expression >2sigma(I)
_cod_data_source_file ja028086e-2_s2_3.cif
_cod_data_source_block sls55t
_cod_original_formula_sum 'C31.50 H24 Br Cl F N3 O6'
_cod_database_code 4115291

loop_
_symmetry_equiv_pos_as_xyz
'x, y, z'
'-x, -y, -z'

loop_
_atom_site_label
_atom_site_type_symbol
_atom_site_fract_x
_atom_site_fract_y
_atom_site_fract_z
_atom_site_U_iso_or_equiv
_atom_site_adp_type
_atom_site_occupancy
_atom_site_symmetry_multiplicity
_atom_site_calc_flag
_atom_site_refinement_flags
Br1 Br 0.16403(7) 0.12100(6) 0.44371(3) 0.0635(2) Uani 1 1 d .
F20 F 0.4094(4) 0.1626(3) 0.54195(15) 0.0772(9) Uani 1 1 d .
O1 O 0.6192(3) -0.0861(3) 0.07066(16) 0.0375(7) Uani 1 1 d .
O2 O 0.4774(4) -0.0425(3) 0.19706(18) 0.0446(8) Uani 1 1 d .
O3 O 0.0057(3) 0.6401(3) 0.03313(17) 0.0401(7) Uani 1 1 d .
O4 O 0.5149(3) 0.3322(3) -0.10532(16) 0.0353(7) Uani 1 1 d .
O5 O 0.7675(4) -0.0767(3) -0.04819(18) 0.0440(8) Uani 1 1 d .
O6 O 1.1973(4) -0.2678(3) 0.34974(19) 0.0586(9) Uani 1 1 d .
N1 N 0.2417(4) 0.4965(3) -0.05989(19) 0.0301(8) Uani 1 1 d .
N2 N 0.4070(4) 0.3944(3) 0.03128(19) 0.0300(8) Uani 1 1 d .
N3 N 0.2413(4) 0.4716(3) 0.07203(19) 0.0321(8) Uani 1 1 d .
C1 C 0.5809(5) -0.0273(4) 0.1496(3) 0.0328(10) Uani 1 1 d .
C2 C 0.6961(5) 0.0460(4) 0.1605(2) 0.0304(9) Uani 1 1 d .
C3 C 0.6016(5) 0.1931(4) 0.2058(2) 0.0301(9) Uani 1 1 d .
H3A H 0.6893 0.2291 0.2035 0.036 Uiso 1 1 calc R
C4 C 0.4666(5) 0.2944(4) 0.1615(2) 0.0297(9) Uani 1 1 d .
C5 C 0.3474(5) 0.4090(4) 0.1976(2) 0.0340(10) Uani 1 1 d .
H5A H 0.3393 0.4220 0.2541 0.041 Uiso 1 1 calc R
C6 C 0.2253(5) 0.5187(4) 0.1554(2) 0.0335(10) Uani 1 1 d .
H6A H 0.1103 0.5421 0.1831 0.040 Uiso 1 1 calc R
H6B H 0.2485 0.6003 0.1567 0.040 Uiso 1 1 calc R
C7 C 0.1441(5) 0.5475(4) 0.0171(3) 0.0348(10) Uani 1 1 d .
C8 C 0.4018(5) 0.3982(4) -0.0518(2) 0.0298(9) Uani 1 1 d .
C9 C 0.4940(5) 0.2648(4) 0.0706(2) 0.0309(10) Uani 1 1 d .
H9A H 0.4444 0.2002 0.0590 0.037 Uiso 1 1 calc R
C10 C 0.6813(5) 0.2015(4) 0.0379(2) 0.0308(9) Uani 1 1 d .
H10A H 0.7345 0.2593 0.0550 0.037 Uiso 1 1 calc R
H10B H 0.6981 0.1940 -0.0216 0.037 Uiso 1 1 calc R
C11 C 0.7631(5) 0.0587(4) 0.0707(2) 0.0304(10) Uani 1 1 d .
H11A H 0.8865 0.0303 0.0644 0.036 Uiso 1 1 calc R
C12 C 0.7258(5) -0.0412(4) 0.0220(3) 0.0328(10) Uani 1 1 d .
C13 C 0.8364(5) -0.0435(4) 0.2074(2) 0.0307(10) Uani 1 1 d .
C14 C 0.8031(5) -0.1173(4) 0.2722(2) 0.0396(11) Uani 1 1 d .
H14A H 0.6953 -0.1171 0.2846 0.048 Uiso 1 1 calc R
C15 C 0.9250(5) -0.1895(4) 0.3174(3) 0.0402(11) Uani 1 1 d .
H15A H 0.9000 -0.2387 0.3600 0.048 Uiso 1 1 calc R
C16 C 1.0841(5) -0.1911(4) 0.3012(2) 0.0395(11) Uani 1 1 d .
C17 C 1.1208(5) -0.1170(4) 0.2389(2) 0.0389(11) Uani 1 1 d .
H17A H 1.2279 -0.1157 0.2278 0.047 Uiso 1 1 calc R
C18 C 0.9954(5) -0.0446(4) 0.1930(2) 0.0363(10) Uani 1 1 d .
H18A H 1.0202 0.0053 0.1507 0.044 Uiso 1 1 calc R
C19 C 0.5440(5) 0.1900(4) 0.2969(2) 0.0341(10) Uani 1 1 d .
C20 C 0.3988(5) 0.1699(4) 0.3251(2) 0.0357(10) Uani 1 1 d .
H20A H 0.3297 0.1642 0.2883 0.043 Uiso 1 1 calc R
C21 C 0.3566(5) 0.1584(4) 0.4068(3) 0.0422(11) Uani 1 1 d .
C22 C 0.4535(6) 0.1724(5) 0.4615(3) 0.0503(13) Uani 1 1 d .
C23 C 0.5948(6) 0.1954(5) 0.4356(3) 0.0554(13) Uani 1 1 d .
H23A H 0.6606 0.2048 0.4731 0.067 Uiso 1 1 calc R
C24 C 0.6385(6) 0.2043(4) 0.3527(3) 0.0427(11) Uani 1 1 d .
H24A H 0.7347 0.2205 0.3344 0.051 Uiso 1 1 calc R
C25 C 0.1814(5) 0.5328(4) -0.1363(2) 0.0330(10) Uani 1 1 d .
C26 C 0.0638(5) 0.6643(4) -0.1444(3) 0.0373(10) Uani 1 1 d .
H26A H 0.0239 0.7287 -0.1000 0.045 Uiso 1 1 calc R
C27 C 0.0062(5) 0.6996(5) -0.2173(3) 0.0419(11) Uani 1 1 d .
H27A H -0.0754 0.7875 -0.2220 0.050 Uiso 1 1 calc R
C28 C 0.0679(6) 0.6062(5) -0.2846(3) 0.0470(12) Uani 1 1 d .
H28A H 0.0312 0.6316 -0.3349 0.056 Uiso 1 1 calc R
C29 C 0.1844(6) 0.4752(5) -0.2760(3) 0.0435(11) Uani 1 1 d .
H29A H 0.2259 0.4116 -0.3208 0.052 Uiso 1 1 calc R
C30 C 0.2403(5) 0.4368(4) -0.2019(3) 0.0406(11) Uani 1 1 d .
H30A H 0.3169 0.3474 -0.1962 0.049 Uiso 1 1 calc R
C31 C 1.3655(6) -0.2790(6) 0.3314(3) 0.0699(17) Uani 1 1 d .
H31A H 1.4322 -0.3354 0.3699 0.105 Uiso 1 1 calc R
H31B H 1.3659 -0.1894 0.3348 0.105 Uiso 1 1 calc R
H31C H 1.4132 -0.3201 0.2768 0.105 Uiso 1 1 calc R
C1S C 0.133(2) 0.5182(17) 0.4563(9) 0.094(6) Uani 0.50 1 d P
H1SA H 0.1892 0.4353 0.4228 0.113 Uiso 0.50 1 d PR
H1SB H 0.1110 0.5912 0.4203 0.113 Uiso 0.50 1 d PR
Cl1 Cl 0.2877(4) 0.5230(3) 0.51012(19) 0.0857(10) Uani 0.50 1 d P
Cl2 Cl -0.0240(8) 0.4836(5) 0.5190(3) 0.0940(15) Uani 0.50 1 d P

loop_
_atom_site_aniso_label
_atom_site_aniso_U_11
_atom_site_aniso_U_22
_atom_site_aniso_U_33
_atom_site_aniso_U_23
_atom_site_aniso_U_13
_atom_site_aniso_U_12
Br1 0.0573(4) 0.0761(4) 0.0567(4) 0.0227(3) 0.0037(3) -0.0309(3)
F20 0.088(2) 0.114(3) 0.0316(16) 0.0188(16) -0.0066(15) -0.045(2)
O1 0.0449(18) 0.0325(16) 0.0371(17) 0.0003(13) -0.0051(14) -0.0181(14)
O2 0.0452(19) 0.052(2) 0.0455(19) 0.0025(15) 0.0007(15) -0.0312(16)
O3 0.0314(17) 0.0304(17) 0.0491(19) 0.0058(14) 0.0000(14) -0.0050(14)
O4 0.0324(16) 0.0359(17) 0.0294(15) 0.0060(13) 0.0005(13) -0.0075(13)
O5 0.055(2) 0.0329(17) 0.0347(18) -0.0005(14) -0.0031(15) -0.0094(14)
O6 0.039(2) 0.074(2) 0.055(2) 0.0226(18) -0.0117(16) -0.0137(17)
N1 0.0293(19) 0.0259(19) 0.0323(19) 0.0030(15) -0.0003(15) -0.0098(15)
N2 0.0308(19) 0.0247(19) 0.0291(19) 0.0044(15) 0.0000(15) -0.0073(15)
N3 0.033(2) 0.0263(19) 0.0317(19) 0.0018(15) -0.0005(16) -0.0080(15)
C1 0.031(2) 0.028(2) 0.038(3) 0.003(2) -0.007(2) -0.0097(19)
C2 0.027(2) 0.033(2) 0.030(2) 0.0043(18) -0.0002(18) -0.0131(18)
C3 0.032(2) 0.034(2) 0.029(2) 0.0023(18) -0.0013(18) -0.0187(19)
C4 0.031(2) 0.033(2) 0.030(2) 0.0039(19) -0.0051(18) -0.018(2)
C5 0.038(3) 0.039(3) 0.026(2) 0.0026(19) -0.0015(19) -0.019(2)
C6 0.036(2) 0.030(2) 0.031(2) -0.0016(19) 0.0022(19) -0.013(2)
C7 0.039(3) 0.028(2) 0.040(3) 0.004(2) 0.000(2) -0.019(2)
C8 0.033(2) 0.025(2) 0.034(2) 0.0056(19) -0.004(2) -0.0142(19)
C9 0.036(2) 0.029(2) 0.031(2) 0.0090(18) -0.0050(18) -0.0173(19)
C10 0.032(2) 0.029(2) 0.032(2) 0.0051(18) -0.0044(18) -0.0142(19)
C11 0.025(2) 0.032(2) 0.031(2) 0.0040(18) 0.0004(17) -0.0098(18)
C12 0.031(2) 0.025(2) 0.035(3) 0.006(2) -0.0054(19) -0.0030(18)
C13 0.026(2) 0.033(2) 0.033(2) 0.0003(19) 0.0016(18) -0.0142(19)
C14 0.036(3) 0.047(3) 0.038(3) 0.009(2) -0.001(2) -0.020(2)
C15 0.039(3) 0.047(3) 0.038(3) 0.017(2) -0.009(2) -0.019(2)
C16 0.039(3) 0.041(3) 0.032(2) 0.006(2) -0.009(2) -0.008(2)
C17 0.031(2) 0.043(3) 0.042(3) 0.005(2) -0.006(2) -0.015(2)
C18 0.042(3) 0.038(3) 0.031(2) 0.0087(19) -0.002(2) -0.020(2)
C19 0.035(2) 0.033(2) 0.031(2) 0.0044(19) -0.0039(19) -0.011(2)
C20 0.035(2) 0.037(3) 0.032(2) 0.0068(19) -0.0030(19) -0.012(2)
C21 0.038(3) 0.046(3) 0.039(3) 0.012(2) -0.002(2) -0.014(2)
C22 0.064(3) 0.056(3) 0.028(2) 0.011(2) -0.007(2) -0.022(3)
C23 0.063(3) 0.075(4) 0.033(3) 0.007(2) -0.015(2) -0.030(3)
C24 0.048(3) 0.051(3) 0.034(3) 0.007(2) -0.010(2) -0.024(2)
C25 0.031(2) 0.034(2) 0.035(2) 0.009(2) -0.0016(19) -0.016(2)
C26 0.036(3) 0.031(3) 0.048(3) 0.005(2) -0.009(2) -0.016(2)
C27 0.038(3) 0.035(3) 0.059(3) 0.016(2) -0.017(2) -0.018(2)
C28 0.048(3) 0.051(3) 0.052(3) 0.024(3) -0.021(2) -0.026(2)
C29 0.047(3) 0.048(3) 0.036(3) 0.003(2) -0.004(2) -0.021(2)
C30 0.042(3) 0.035(3) 0.042(3) 0.006(2) -0.004(2) -0.013(2)
C31 0.040(3) 0.095(4) 0.063(4) 0.022(3) -0.018(3) -0.012(3)
C1S 0.172(19) 0.064(9) 0.065(10) 0.047(7) -0.029(12) -0.065(13)
Cl1 0.088(2) 0.077(2) 0.071(2) 0.0171(16) -0.0103(17) -0.0118(17)
Cl2 0.152(5) 0.073(3) 0.075(5) 0.011(3) -0.020(4) -0.063(3)

loop_
_atom_type_symbol
_atom_type_description
_atom_type_scat_dispersion_real
_atom_type_scat_dispersion_imag
_atom_type_scat_source
C C 0.0033 0.0016 'International Tables Vol C Tables 4.2.6.8 and 6.1.1.4'
H H 0.0000 0.0000 'International Tables Vol C Tables 4.2.6.8 and 6.1.1.4'
N N 0.0061 0.0033 'International Tables Vol C Tables 4.2.6.8 and 6.1.1.4'
O O 0.0106 0.0060 'International Tables Vol C Tables 4.2.6.8 and 6.1.1.4'
F F 0.0171 0.0103 'International Tables Vol C Tables 4.2.6.8 and 6.1.1.4'
Br Br -0.2901 2.4595 'International Tables Vol C Tables 4.2.6.8 and 6.1.1.4'
Cl Cl 0.1484 0.1585 'International Tables Vol C Tables 4.2.6.8 and 6.1.1.4'

loop_
_geom_angle_atom_site_label_1
_geom_angle_atom_site_label_2
_geom_angle_atom_site_label_3
_geom_angle
_geom_angle_site_symmetry_1
_geom_angle_site_symmetry_3
C12 O1 C1 110.8(3) . .
C16 O6 C31 117.6(4) . .
C8 N1 C7 110.7(3) . .
C8 N1 C25 124.4(3) . .
C7 N1 C25 124.7(3) . .
C8 N2 N3 107.7(3) . .
C8 N2 C9 122.2(3) . .
N3 N2 C9 112.4(3) . .
C7 N3 N2 109.1(3) . .
C7 N3 C6 123.7(3) . .
N2 N3 C6 116.8(3) . .
O2 C1 O1 120.0(4) . .
O2 C1 C2 130.1(4) . .
O1 C1 C2 109.9(3) . .
C13 C2 C1 108.9(3) . .
C13 C2 C11 112.8(3) . .
C1 C2 C11 101.5(3) . .
C13 C2 C3 109.3(3) . .
C1 C2 C3 114.6(3) . .
C11 C2 C3 109.7(3) . .
C4 C3 C19 114.2(3) . .
C4 C3 C2 114.0(3) . .
C19 C3 C2 113.4(3) . .
C5 C4 C9 121.9(3) . .
C5 C4 C3 122.8(3) . .
C9 C4 C3 114.7(3) . .
C4 C5 C6 125.0(4) . .
N3 C6 C5 109.1(3) . .
O3 C7 N3 126.2(4) . .
O3 C7 N1 128.6(4) . .
N3 C7 N1 105.2(3) . .
O4 C8 N2 126.5(4) . .
O4 C8 N1 127.9(4) . .
N2 C8 N1 105.6(3) . .
N2 C9 C4 108.9(3) . .
N2 C9 C10 110.7(3) . .
C4 C9 C10 110.2(3) . .
C9 C10 C11 109.5(3) . .
C12 C11 C10 109.0(3) . .
C12 C11 C2 104.8(3) . .
C10 C11 C2 115.4(3) . .
O5 C12 O1 120.5(4) . .
O5 C12 C11 129.6(4) . .
O1 C12 C11 109.9(3) . .
C18 C13 C14 117.1(4) . .
C18 C13 C2 121.5(3) . .
C14 C13 C2 121.1(3) . .
C15 C14 C13 121.1(4) . .
C14 C15 C16 120.9(4) . .
O6 C16 C15 116.2(4) . .
O6 C16 C17 124.2(4) . .
C15 C16 C17 119.6(4) . .
C16 C17 C18 118.7(4) . .
C13 C18 C17 122.4(4) . .
C24 C19 C20 118.7(4) . .
C24 C19 C3 119.8(4) . .
C20 C19 C3 121.5(4) . .
C21 C20 C19 120.1(4) . .
C20 C21 C22 120.2(4) . .
C20 C21 Br1 119.6(3) . .
C22 C21 Br1 120.2(3) . .
F20 C22 C23 119.5(4) . .
F20 C22 C21 119.6(4) . .
C23 C22 C21 120.9(4) . .
C22 C23 C24 118.6(4) . .
C19 C24 C23 121.5(4) . .
C30 C25 C26 120.1(4) . .
C30 C25 N1 120.1(4) . .
C26 C25 N1 119.8(4) . .
C27 C26 C25 120.0(4) . .
C26 C27 C28 120.7(4) . .
C29 C28 C27 119.0(4) . .
C28 C29 C30 121.0(4) . .
C29 C30 C25 119.2(4) . .
Cl2 C1S Cl1 125.4(13) 2_566 .
Cl2 C1S Cl2 16.4(6) 2_566 .
Cl1 C1S Cl2 112.2(8) . .
C1S Cl1 Cl2 19.3(5) . 2_566
Cl2 Cl2 C1S 144.5(15) 2_566 2_566
Cl2 Cl2 C1S 19.1(9) 2_566 .
C1S Cl2 C1S 163.6(6) 2_566 .
Cl2 Cl2 Cl1 113.9(8) 2_566 2_566
C1S Cl2 Cl1 35.3(10) 2_566 2_566
C1S Cl2 Cl1 131.1(5) . 2_566

loop_
_geom_bond_atom_site_label_1
_geom_bond_atom_site_label_2
_geom_bond_distance
_geom_bond_site_symmetry_2
Br1 C21 1.914(4) .
F20 C22 1.358(5) .
O1 C12 1.386(5) .
O1 C1 1.397(5) .
O2 C1 1.182(5) .
O3 C7 1.214(5) .
O4 C8 1.212(4) .
O5 C12 1.190(5) .
O6 C16 1.372(5) .
O6 C31 1.422(6) .
N1 C8 1.403(5) .
N1 C7 1.412(5) .
N1 C25 1.439(5) .
N2 C8 1.391(5) .
N2 N3 1.421(4) .
N2 C9 1.496(5) .
N3 C7 1.374(5) .
N3 C6 1.448(5) .
C1 C2 1.544(6) .
C2 C13 1.538(5) .
C2 C11 1.555(5) .
C2 C3 1.592(5) .
C3 C4 1.529(5) .
C3 C19 1.536(5) .
C4 C5 1.328(5) .
C4 C9 1.512(5) .
C5 C6 1.491(5) .
C9 C10 1.521(5) .
C10 C11 1.547(5) .
C11 C12 1.513(6) .
C13 C18 1.380(5) .
C13 C14 1.407(5) .
C14 C15 1.367(5) .
C15 C16 1.380(6) .
C16 C17 1.390(6) .
C17 C18 1.394(5) .
C19 C24 1.377(6) .
C19 C20 1.397(6) .
C20 C21 1.378(6) .
C21 C22 1.378(6) .
C22 C23 1.373(7) .
C23 C24 1.396(6) .
C25 C30 1.395(6) .
C25 C26 1.396(5) .
C26 C27 1.376(6) .
C27 C28 1.398(6) .
C28 C29 1.390(6) .
C29 C30 1.393(6) .
C1S Cl2 0.999(16) 2_566
C1S Cl1 1.744(17) .
C1S Cl2 1.776(17) .
Cl1 Cl2 2.461(7) 2_566
Cl2 Cl2 0.865(7) 2_566
Cl2 C1S 0.999(16) 2_566
Cl2 Cl1 2.461(7) 2_566

loop_
_geom_torsion_atom_site_label_1
_geom_torsion_atom_site_label_2
_geom_torsion_atom_site_label_3
_geom_torsion_atom_site_label_4
_geom_torsion
_geom_torsion_site_symmetry_1
_geom_torsion_site_symmetry_4
C8 N2 N3 C7 -13.9(4) . .
C9 N2 N3 C7 -151.4(3) . .
C8 N2 N3 C6 -160.4(3) . .
C9 N2 N3 C6 62.1(4) . .
C12 O1 C1 O2 171.8(4) . .
C12 O1 C1 C2 -10.7(4) . .
O2 C1 C2 C13 75.0(5) . .
O1 C1 C2 C13 -102.2(3) . .
O2 C1 C2 C11 -165.8(4) . .
O1 C1 C2 C11 17.0(4) . .
O2 C1 C2 C3 -47.7(6) . .
O1 C1 C2 C3 135.1(3) . .
C13 C2 C3 C4 176.1(3) . .
C1 C2 C3 C4 -61.4(4) . .
C11 C2 C3 C4 51.9(4) . .
C13 C2 C3 C19 -50.9(4) . .
C1 C2 C3 C19 71.6(4) . .
C11 C2 C3 C19 -175.1(3) . .
C19 C3 C4 C5 30.2(5) . .
C2 C3 C4 C5 162.8(4) . .
C19 C3 C4 C9 -158.4(3) . .
C2 C3 C4 C9 -25.8(5) . .
C9 C4 C5 C6 1.7(6) . .
C3 C4 C5 C6 172.5(4) . .
C7 N3 C6 C5 178.7(3) . .
N2 N3 C6 C5 -40.2(4) . .
C4 C5 C6 N3 8.4(6) . .
N2 N3 C7 O3 -167.4(4) . .
C6 N3 C7 O3 -23.7(6) . .
N2 N3 C7 N1 11.2(4) . .
C6 N3 C7 N1 154.9(3) . .
C8 N1 C7 O3 173.8(4) . .
C25 N1 C7 O3 -10.5(6) . .
C8 N1 C7 N3 -4.7(4) . .
C25 N1 C7 N3 171.0(3) . .
N3 N2 C8 O4 -171.4(4) . .
C9 N2 C8 O4 -38.9(6) . .
N3 N2 C8 N1 10.4(4) . .
C9 N2 C8 N1 142.8(3) . .
C7 N1 C8 O4 178.1(4) . .
C25 N1 C8 O4 2.4(6) . .
C7 N1 C8 N2 -3.6(4) . .
C25 N1 C8 N2 -179.4(3) . .
C8 N2 C9 C4 -176.3(3) . .
N3 N2 C9 C4 -45.8(4) . .
C8 N2 C9 C10 62.4(5) . .
N3 N2 C9 C10 -167.1(3) . .
C5 C4 C9 N2 16.4(5) . .
C3 C4 C9 N2 -155.0(3) . .
C5 C4 C9 C10 138.1(4) . .
C3 C4 C9 C10 -33.4(4) . .
N2 C9 C10 C11 -172.3(3) . .
C4 C9 C10 C11 67.2(4) . .
C9 C10 C11 C12 78.7(4) . .
C9 C10 C11 C2 -38.9(5) . .
C13 C2 C11 C12 99.8(4) . .
C1 C2 C11 C12 -16.5(4) . .
C3 C2 C11 C12 -138.1(3) . .
C13 C2 C11 C10 -140.2(3) . .
C1 C2 C11 C10 103.4(4) . .
C3 C2 C11 C10 -18.1(5) . .
C1 O1 C12 O5 -177.3(3) . .
C1 O1 C12 C11 -0.9(4) . .
C10 C11 C12 O5 63.7(5) . .
C2 C11 C12 O5 -172.2(4) . .
C10 C11 C12 O1 -112.4(3) . .
C2 C11 C12 O1 11.7(4) . .
C1 C2 C13 C18 147.2(4) . .
C11 C2 C13 C18 35.4(5) . .
C3 C2 C13 C18 -87.0(4) . .
C1 C2 C13 C14 -39.0(5) . .
C11 C2 C13 C14 -150.9(4) . .
C3 C2 C13 C14 86.8(4) . .
C18 C13 C14 C15 -1.5(6) . .
C2 C13 C14 C15 -175.5(4) . .
C13 C14 C15 C16 0.5(7) . .
C31 O6 C16 C15 175.9(4) . .
C31 O6 C16 C17 -4.4(6) . .
C14 C15 C16 O6 -179.4(4) . .
C14 C15 C16 C17 0.8(7) . .
O6 C16 C17 C18 179.0(4) . .
C15 C16 C17 C18 -1.2(6) . .
C14 C13 C18 C17 1.1(6) . .
C2 C13 C18 C17 175.1(4) . .
C16 C17 C18 C13 0.3(6) . .
C4 C3 C19 C24 -127.7(4) . .
C2 C3 C19 C24 99.4(4) . .
C4 C3 C19 C20 53.7(5) . .
C2 C3 C19 C20 -79.2(5) . .
C24 C19 C20 C21 -3.0(6) . .
C3 C19 C20 C21 175.6(4) . .
C19 C20 C21 C22 2.8(6) . .
C19 C20 C21 Br1 -176.6(3) . .
C20 C21 C22 F20 179.2(4) . .
Br1 C21 C22 F20 -1.4(6) . .
C20 C21 C22 C23 -1.3(7) . .
Br1 C21 C22 C23 178.1(4) . .
F20 C22 C23 C24 179.6(4) . .
C21 C22 C23 C24 0.0(7) . .
C20 C19 C24 C23 1.8(7) . .
C3 C19 C24 C23 -176.8(4) . .
C22 C23 C24 C19 -0.4(7) . .
C8 N1 C25 C30 29.5(6) . .
C7 N1 C25 C30 -145.7(4) . .
C8 N1 C25 C26 -150.5(4) . .
C7 N1 C25 C26 34.3(6) . .
C30 C25 C26 C27 -0.3(6) . .
N1 C25 C26 C27 179.8(4) . .
C25 C26 C27 C28 -1.9(6) . .
C26 C27 C28 C29 2.2(7) . .
C27 C28 C29 C30 -0.4(7) . .
C28 C29 C30 C25 -1.7(7) . .
C26 C25 C30 C29 2.0(6) . .
N1 C25 C30 C29 -178.0(4) . .
Cl2 C1S Cl1 Cl2 -11.2(9) . 2_566
Cl1 C1S Cl2 Cl2 146(3) . 2_566
Cl2 C1S Cl2 C1S 0.000(17) 2_566 2_566
Cl1 C1S Cl2 C1S 146(3) . 2_566
Cl2 C1S Cl2 Cl1 29(2) 2_566 2_566
Cl1 C1S Cl2 Cl1 175.1(4) . 2_566
